data_7701910
loop_
_publ_author_name
'Okayasu, Yoshinori'
'Kamebuchi, Hajime'
'Yuasa, Junpei'

_publ_section_title
;
 The effect of ligand symmetry on the ratiometric luminescence
 characteristics of lanthanides.
;
_journal_issue 19
_journal_name_full 'Dalton transactions (Cambridge, England : 2003)'
_journal_page_first 6779
_journal_page_last 6786
_journal_paper_doi 10.1039/c8dt00898a
_journal_volume 47
_journal_year 2018
_chemical_formula_sum 'C42 H29 Eu F9 N3 O10'
_chemical_formula_weight 1058.64
_space_group_crystal_system monoclinic
_space_group_IT_number 15
_space_group_name_Hall '-C 2yc'
_space_group_name_H-M_alt 'C 1 2/c 1'
_symmetry_space_group_name_Hall '-C 2yc'
_symmetry_space_group_name_H-M 'C 1 2/c 1'
_atom_sites_solution_hydrogens geom
_audit_creation_method SHELXL-2016/6
_audit_update_record
;
2018-04-11 deposited with the CCDC.
2018-04-12 downloaded from the CCDC.
;
_cell_angle_alpha 90
_cell_angle_beta 115.666(10)
_cell_angle_gamma 90
_cell_formula_units_Z 8
_cell_length_a 31.99(3)
_cell_length_b 16.708(19)
_cell_length_c 17.186(19)
_cell_measurement_reflns_used 7735
_cell_measurement_temperature 173(2)
_cell_measurement_theta_max 27.69
_cell_measurement_theta_min 2.29
_cell_volume 8279(15)
_computing_cell_refinement 'Bruker SAINT'
_computing_data_collection 'Bruker APEX2'
_computing_data_reduction 'Bruker SAINT'
_computing_molecular_graphics 'Bruker SHELXTL'
_computing_publication_material 'Bruker SHELXTL'
_computing_structure_refinement 'SHELXL-2016/6 (Sheldrick, 2016)'
_computing_structure_solution 'SHELXT 2014/5 (Sheldrick, 2014)'
_diffrn_ambient_temperature 173(2)
_diffrn_measured_fraction_theta_full 0.999
_diffrn_measured_fraction_theta_max 0.999
_diffrn_measurement_device_type 'Bruker SMART APEX CCD'
_diffrn_measurement_method '\f and \w scans'
_diffrn_radiation_type MoK\a
_diffrn_radiation_wavelength 0.71073
_diffrn_reflns_av_R_equivalents 0.0331
_diffrn_reflns_av_unetI/netI 0.0379
_diffrn_reflns_Laue_measured_fraction_full 0.999
_diffrn_reflns_Laue_measured_fraction_max 0.999
_diffrn_reflns_limit_h_max 38
_diffrn_reflns_limit_h_min -38
_diffrn_reflns_limit_k_max 19
_diffrn_reflns_limit_k_min -15
_diffrn_reflns_limit_l_max 20
_diffrn_reflns_limit_l_min -19
_diffrn_reflns_number 21603
_diffrn_reflns_point_group_measured_fraction_full 0.999
_diffrn_reflns_point_group_measured_fraction_max 0.999
_diffrn_reflns_theta_full 25.026
_diffrn_reflns_theta_max 25.026
_diffrn_reflns_theta_min 1.409
_exptl_absorpt_coefficient_mu 1.618
_exptl_absorpt_correction_T_max 0.7458
_exptl_absorpt_correction_T_min 0.6531
_exptl_absorpt_correction_type multi-scan
_exptl_absorpt_process_details SADABS-2016/2
_exptl_crystal_colour colorless
_exptl_crystal_density_diffrn 1.699
_exptl_crystal_description plate
_exptl_crystal_F_000 4208
_exptl_crystal_size_max 0.080
_exptl_crystal_size_mid 0.050
_exptl_crystal_size_min 0.040
_refine_diff_density_max 0.681
_refine_diff_density_min -0.428
_refine_diff_density_rms 0.073
_refine_ls_extinction_method none
_refine_ls_goodness_of_fit_ref 1.006
_refine_ls_hydrogen_treatment constr
_refine_ls_matrix_type full
_refine_ls_number_parameters 616
_refine_ls_number_reflns 7324
_refine_ls_number_restraints 39
_refine_ls_restrained_S_all 1.054
_refine_ls_R_factor_all 0.0359
_refine_ls_R_factor_gt 0.0285
_refine_ls_shift/su_max 0.005
_refine_ls_shift/su_mean 0.000
_refine_ls_structure_factor_coef Fsqd
_refine_ls_weighting_details 'w=1/[\s^2^(Fo^2^)+(0.0239P)^2^+14.0105P] where P=(Fo^2^+2Fc^2^)/3'
_refine_ls_weighting_scheme calc
_refine_ls_wR_factor_gt 0.0603
_refine_ls_wR_factor_ref 0.0635
_reflns_Friedel_coverage 0.000
_reflns_number_gt 6318
_reflns_number_total 7324
_reflns_threshold_expression 'I > 2\s(I)'
_cod_data_source_file c8dt00898a2.cif
_cod_data_source_block 170719tm_0m_a
_cod_original_cell_volume 8279(16)
_cod_database_code 7701910
_shelx_shelxl_version_number 2016/6
_shelx_space_group_comment
;
The symmetry employed for this shelxl refinement is uniquely defined
by the following loop, which should always be used as a source of
symmetry information in preference to the above space-group names.
They are only intended as comments.
;
_shelx_estimated_absorpt_t_min 0.881
_shelx_estimated_absorpt_t_max 0.938

loop_
_space_group_symop_operation_xyz
'x, y, z'
'-x, y, -z+1/2'
'x+1/2, y+1/2, z'
'-x+1/2, y+1/2, -z+1/2'
'-x, -y, -z'
'x, -y, z-1/2'
'-x+1/2, -y+1/2, -z'
'x+1/2, -y+1/2, z-1/2'

loop_
_atom_site_label
_atom_site_type_symbol
_atom_site_fract_x
_atom_site_fract_y
_atom_site_fract_z
_atom_site_U_iso_or_equiv
_atom_site_adp_type
_atom_site_occupancy
_atom_site_site_symmetry_order
_atom_site_calc_flag
_atom_site_refinement_flags_posn
_atom_site_refinement_flags_adp
_atom_site_refinement_flags_occupancy
_atom_site_disorder_assembly
_atom_site_disorder_group
F24A F 0.3533(2) 0.0668(3) 0.5460(4) 0.0485(19) Uani 0.518(8) 1 d . U P A 1
F24B F 0.4124(2) 0.0445(4) 0.5248(7) 0.103(3) Uani 0.518(8) 1 d . U P A 1
F24C F 0.3456(3) 0.0211(3) 0.4280(4) 0.081(3) Uani 0.518(8) 1 d . U P A 1
F24D F 0.3273(2) 0.0438(4) 0.4822(7) 0.096(3) Uani 0.482(8) 1 d D U P A 2
F24E F 0.3928(4) 0.0755(3) 0.5761(3) 0.094(3) Uani 0.482(8) 1 d D U P A 2
F24F F 0.3849(3) 0.0191(3) 0.4635(4) 0.051(2) Uani 0.482(8) 1 d D U P A 2
Eu1 Eu 0.42243(2) 0.29306(2) 0.39607(2) 0.02116(6) Uani 1 1 d . . . . .
O3 O 0.34435(7) 0.30971(12) 0.37085(13) 0.0253(5) Uani 1 1 d . . . . .
O6 O 0.49161(6) 0.25117(13) 0.52088(13) 0.0245(5) Uani 1 1 d . . . . .
O1 O 0.38446(6) 0.36605(13) 0.26248(13) 0.0277(5) Uani 1 1 d . . . . .
O9 O 0.53747(7) 0.12255(13) 0.70078(13) 0.0280(5) Uani 1 1 d . . . . .
O5 O 0.41910(7) 0.32981(13) 0.53008(13) 0.0270(5) Uani 1 1 d . . . . .
O4 O 0.40142(7) 0.17429(12) 0.44493(13) 0.0269(5) Uani 1 1 d . . . . .
F32B F 0.36244(7) 0.32488(16) 0.60544(14) 0.0625(7) Uani 1 1 d . . . . .
F32A F 0.42342(9) 0.37786(15) 0.69662(16) 0.0699(8) Uani 1 1 d . . . . .
O2 O 0.38146(7) 0.20348(13) 0.27672(14) 0.0335(5) Uani 1 1 d . . . . .
F32C F 0.40844(9) 0.25713(15) 0.70834(17) 0.0686(8) Uani 1 1 d . . . . .
O8 O 0.24315(8) 0.27704(14) 0.39951(17) 0.0422(6) Uani 1 1 d . . . . .
N1 N 0.42649(8) 0.44416(15) 0.41704(15) 0.0244(6) Uani 1 1 d . . . . .
F16A F 0.35125(8) 0.08641(15) 0.15172(18) 0.0738(8) Uani 1 1 d . . . . .
N2 N 0.48871(8) 0.36629(16) 0.37887(15) 0.0245(6) Uani 1 1 d . . . . .
F16C F 0.31145(9) 0.09332(15) 0.22220(18) 0.0712(7) Uani 1 1 d . . . . .
O7 O 0.28547(9) 0.42009(17) 0.07552(18) 0.0655(9) Uani 1 1 d . . . . .
F16B F 0.28503(8) 0.14052(15) 0.09658(17) 0.0825(9) Uani 1 1 d . . . . .
N3 N 0.47831(8) 0.20662(17) 0.36099(16) 0.0298(6) Uani 1 1 d . . . . .
C5 C 0.45604(10) 0.4894(2) 0.39966(18) 0.0269(7) Uani 1 1 d . . . . .
C26 C 0.32539(11) 0.19635(19) 0.4305(2) 0.0307(8) Uani 1 1 d . . . . .
H26 H 0.301662 0.172281 0.441713 0.037 Uiso 1 1 calc R U . . .
C34 C 0.46605(10) 0.23331(19) 0.62928(19) 0.0242(7) Uani 1 1 d . . . . .
H34 H 0.470388 0.204009 0.679586 0.029 Uiso 1 1 calc R U . . .
C2 C 0.39008(11) 0.5617(2) 0.4350(2) 0.0337(8) Uani 1 1 d . . . . .
H2 H 0.366614 0.585736 0.447103 0.040 Uiso 1 1 calc R U . . .
C7 C 0.52400(11) 0.4868(2) 0.3643(2) 0.0375(9) Uani 1 1 d . . . . .
H7 H 0.525202 0.543594 0.365941 0.045 Uiso 1 1 calc R U . . .
C32 C 0.40676(11) 0.3117(2) 0.6524(2) 0.0306(8) Uani 1 1 d . . . . .
C6 C 0.49072(10) 0.4462(2) 0.38004(19) 0.0297(8) Uani 1 1 d . . . . .
C35 C 0.49477(10) 0.21785(18) 0.58838(19) 0.0228(7) Uani 1 1 d . . . . .
C20 C 0.32359(11) 0.4282(2) 0.1529(2) 0.0390(9) Uani 1 1 d . . . . .
C36 C 0.53242(10) 0.16013(19) 0.62717(19) 0.0233(7) Uani 1 1 d . . . . .
C11 C 0.51718(11) 0.2372(2) 0.36336(19) 0.0307(8) Uani 1 1 d . . . . .
C4 C 0.45383(11) 0.5716(2) 0.4002(2) 0.0333(8) Uani 1 1 d . . . . .
H4 H 0.475196 0.602885 0.388284 0.040 Uiso 1 1 calc R U . . .
C3 C 0.42082(12) 0.6078(2) 0.4178(2) 0.0369(9) Uani 1 1 d . . . . .
H3 H 0.418953 0.664533 0.418242 0.044 Uiso 1 1 calc R U . . .
C28 C 0.27430(10) 0.31397(19) 0.3769(2) 0.0279(7) Uani 1 1 d . . . . .
C33 C 0.43205(10) 0.28966(18) 0.5980(2) 0.0239(7) Uani 1 1 d . . . . .
C27 C 0.31730(10) 0.27264(18) 0.39282(19) 0.0228(7) Uani 1 1 d . . . . .
C37 C 0.56511(10) 0.1348(2) 0.6033(2) 0.0362(9) Uani 1 1 d . . . . .
H37 H 0.569143 0.151681 0.554245 0.043 Uiso 1 1 calc R U . . .
C25 C 0.36571(11) 0.15480(19) 0.4518(2) 0.0266(7) Uani 1 1 d . . . . .
C17 C 0.34633(11) 0.2125(2) 0.2078(2) 0.0330(8) Uani 1 1 d . . . . .
C18 C 0.32690(11) 0.2816(2) 0.1653(2) 0.0371(9) Uani 1 1 d . . . . .
H18 H 0.299092 0.279228 0.113332 0.045 Uiso 1 1 calc R U . . .
C10 C 0.52018(10) 0.3249(2) 0.36261(19) 0.0302(8) Uani 1 1 d . . . . .
C29 C 0.25814(11) 0.3856(2) 0.3427(2) 0.0352(8) Uani 1 1 d . . . . .
H29 H 0.273108 0.423199 0.321776 0.042 Uiso 1 1 calc R U . . .
C1 C 0.39444(11) 0.4804(2) 0.4342(2) 0.0295(7) Uani 1 1 d . . . . .
H1 H 0.373553 0.448240 0.446512 0.035 Uiso 1 1 calc R U . . .
C8 C 0.55532(11) 0.4435(3) 0.3461(2) 0.0447(10) Uani 1 1 d . . . . .
H8 H 0.578095 0.470347 0.334254 0.054 Uiso 1 1 calc R U . . .
C12 C 0.55321(12) 0.1885(3) 0.3665(2) 0.0424(10) Uani 1 1 d . . . . .
H12 H 0.580550 0.211448 0.367237 0.051 Uiso 1 1 calc R U . . .
C39 C 0.57457(11) 0.0735(2) 0.7225(2) 0.0362(8) Uani 1 1 d . . . . .
H39 H 0.586437 0.040027 0.772116 0.043 Uiso 1 1 calc R U . . .
C9 C 0.55349(11) 0.3621(3) 0.3453(2) 0.0406(9) Uani 1 1 d . . . . .
H9 H 0.574936 0.331493 0.333003 0.049 Uiso 1 1 calc R U . . .
C19 C 0.34722(10) 0.3559(2) 0.1969(2) 0.0305(8) Uani 1 1 d . . . . .
C14 C 0.50920(12) 0.0768(2) 0.3667(2) 0.0459(10) Uani 1 1 d . . . . .
H14 H 0.505431 0.020499 0.367919 0.055 Uiso 1 1 calc R U . . .
C15 C 0.47476(12) 0.1277(2) 0.3629(2) 0.0372(9) Uani 1 1 d . . . . .
H15 H 0.447132 0.105360 0.361498 0.045 Uiso 1 1 calc R U . . .
C13 C 0.54873(13) 0.1081(3) 0.3686(2) 0.0490(11) Uani 1 1 d . . . . .
H13 H 0.573068 0.073897 0.371363 0.059 Uiso 1 1 calc R U . . .
C24 C 0.36822(12) 0.0728(2) 0.4921(3) 0.0426(9) Uani 1 1 d D . . . .
C38 C 0.59216(12) 0.0782(2) 0.6655(2) 0.0417(9) Uani 1 1 d . . . . .
H38 H 0.617912 0.049159 0.666452 0.050 Uiso 1 1 calc R U . . .
C16 C 0.32321(13) 0.1337(2) 0.1684(3) 0.0471(10) Uani 1 1 d . . . . .
O10 O 0.35149(14) 0.7287(2) 0.4691(2) 0.1028(14) Uani 1 1 d . . . . .
C31 C 0.20738(12) 0.3284(3) 0.3781(3) 0.0513(11) Uani 1 1 d . . . . .
H31 H 0.180484 0.318309 0.386859 0.062 Uiso 1 1 calc R U . . .
C30 C 0.21452(12) 0.3944(2) 0.3435(3) 0.0479(10) Uani 1 1 d . . . . .
H30 H 0.194277 0.439112 0.323209 0.057 Uiso 1 1 calc R U . . .
C21 C 0.33014(12) 0.5057(2) 0.1744(3) 0.0490(11) Uani 1 1 d . . . . .
H21 H 0.354406 0.527513 0.224735 0.059 Uiso 1 1 calc R U . . .
C23 C 0.26903(15) 0.4951(3) 0.0515(3) 0.0858(19) Uani 1 1 d . . . . .
H23 H 0.242460 0.507722 -0.000248 0.103 Uiso 1 1 calc R U . . .
C22 C 0.29461(14) 0.5487(3) 0.1090(3) 0.0767(17) Uani 1 1 d . . . . .
H22 H 0.289868 0.604949 0.106537 0.092 Uiso 1 1 calc R U . . .
C41 C 0.32308(15) 0.7608(3) 0.4068(3) 0.0592(12) Uani 1 1 d . . . . .
C42 C 0.2981(2) 0.7174(3) 0.3247(3) 0.0922(19) Uani 1 1 d . . . . .
H42A H 0.311858 0.730347 0.285175 0.138 Uiso 1 1 calc R U . . .
H42B H 0.265374 0.733356 0.298505 0.138 Uiso 1 1 calc R U . . .
H42C H 0.300414 0.659654 0.335776 0.138 Uiso 1 1 calc R U . . .
C40 C 0.3115(2) 0.8452(3) 0.4075(4) 0.0911(18) Uani 1 1 d . . . . .
H40A H 0.279713 0.850032 0.401283 0.137 Uiso 1 1 calc R U . . .
H40B H 0.314148 0.872795 0.359443 0.137 Uiso 1 1 calc R U . . .
H40C H 0.333000 0.869491 0.462168 0.137 Uiso 1 1 calc R U . . .

loop_
_atom_site_aniso_label
_atom_site_aniso_U_11
_atom_site_aniso_U_22
_atom_site_aniso_U_33
_atom_site_aniso_U_23
_atom_site_aniso_U_13
_atom_site_aniso_U_12
F24A 0.091(5) 0.030(3) 0.048(4) 0.018(2) 0.053(3) 0.014(3)
F24B 0.044(3) 0.075(5) 0.197(8) 0.085(5) 0.059(4) 0.028(3)
F24C 0.146(6) 0.026(3) 0.086(4) -0.012(3) 0.065(4) -0.015(4)
F24D 0.092(5) 0.049(4) 0.168(8) 0.041(5) 0.075(5) 0.000(3)
F24E 0.182(8) 0.036(3) 0.036(3) 0.013(2) 0.021(4) -0.014(4)
F24F 0.091(5) 0.020(3) 0.063(4) 0.008(2) 0.053(4) 0.020(3)
Eu1 0.01676(8) 0.02582(10) 0.02012(9) 0.00021(7) 0.00723(6) -0.00045(7)
O3 0.0203(10) 0.0260(12) 0.0290(12) 0.0039(9) 0.0100(9) -0.0002(9)
O6 0.0202(10) 0.0337(13) 0.0205(12) 0.0022(10) 0.0096(9) -0.0011(9)
O1 0.0186(10) 0.0396(14) 0.0203(11) 0.0031(10) 0.0041(9) -0.0052(10)
O9 0.0308(11) 0.0262(12) 0.0281(12) 0.0034(10) 0.0138(10) 0.0064(10)
O5 0.0325(12) 0.0262(12) 0.0254(12) 0.0064(10) 0.0155(10) 0.0064(10)
O4 0.0243(11) 0.0225(12) 0.0316(12) 0.0035(10) 0.0098(10) 0.0016(9)
F32B 0.0411(12) 0.100(2) 0.0543(14) 0.0024(13) 0.0277(11) 0.0293(13)
F32A 0.0952(18) 0.0699(17) 0.0799(18) -0.0409(14) 0.0709(16) -0.0300(15)
O2 0.0237(11) 0.0369(14) 0.0284(13) -0.0048(11) 0.0004(10) 0.0031(10)
F32C 0.0937(18) 0.0642(16) 0.0910(19) 0.0454(15) 0.0805(17) 0.0462(15)
O8 0.0298(12) 0.0422(16) 0.0657(18) -0.0002(13) 0.0312(13) -0.0021(11)
N1 0.0233(13) 0.0277(15) 0.0200(14) 0.0000(11) 0.0072(11) -0.0013(11)
F16A 0.0616(15) 0.0616(17) 0.095(2) -0.0406(15) 0.0306(14) 0.0028(13)
N2 0.0202(12) 0.0370(17) 0.0125(13) 0.0023(11) 0.0035(10) -0.0034(12)
F16C 0.0793(17) 0.0529(16) 0.0832(19) -0.0253(14) 0.0370(15) -0.0282(14)
O7 0.0466(16) 0.0534(19) 0.0520(18) 0.0193(15) -0.0203(14) -0.0123(14)
F16B 0.0609(16) 0.0565(17) 0.0721(18) -0.0239(14) -0.0255(14) -0.0035(13)
N3 0.0222(13) 0.0428(18) 0.0195(14) -0.0082(13) 0.0044(11) 0.0020(13)
C5 0.0244(15) 0.0332(19) 0.0153(16) 0.0034(14) 0.0014(13) -0.0081(14)
C26 0.0321(17) 0.0240(18) 0.044(2) -0.0013(15) 0.0244(16) -0.0070(15)
C34 0.0274(16) 0.0274(17) 0.0199(16) 0.0028(13) 0.0122(13) 0.0033(14)
C2 0.0346(18) 0.030(2) 0.0305(19) 0.0025(15) 0.0086(15) 0.0047(16)
C7 0.0302(17) 0.050(2) 0.0295(19) 0.0068(17) 0.0102(15) -0.0128(17)
C32 0.0339(18) 0.030(2) 0.0338(19) 0.0075(15) 0.0201(16) 0.0092(15)
C6 0.0226(15) 0.048(2) 0.0135(16) 0.0050(15) 0.0032(13) -0.0066(15)
C35 0.0186(14) 0.0254(18) 0.0233(17) -0.0062(14) 0.0081(13) -0.0035(13)
C20 0.0200(16) 0.050(2) 0.032(2) 0.0133(17) -0.0033(14) -0.0067(16)
C36 0.0213(15) 0.0263(18) 0.0204(16) -0.0030(13) 0.0072(13) -0.0020(13)
C11 0.0250(16) 0.049(2) 0.0145(16) -0.0074(15) 0.0055(13) 0.0010(16)
C4 0.0313(17) 0.035(2) 0.0283(19) 0.0043(15) 0.0075(15) -0.0086(16)
C3 0.042(2) 0.028(2) 0.031(2) 0.0048(15) 0.0056(16) -0.0028(16)
C28 0.0232(15) 0.0294(19) 0.0328(19) -0.0043(15) 0.0137(14) -0.0052(14)
C33 0.0244(15) 0.0229(17) 0.0279(17) -0.0026(14) 0.0146(14) -0.0024(14)
C27 0.0201(14) 0.0248(18) 0.0248(17) -0.0049(13) 0.0110(13) -0.0045(13)
C37 0.0243(16) 0.055(2) 0.0292(19) -0.0056(17) 0.0118(15) 0.0056(16)
C25 0.0330(17) 0.0202(17) 0.0267(18) -0.0028(13) 0.0131(15) -0.0009(14)
C17 0.0254(16) 0.040(2) 0.0308(19) -0.0134(16) 0.0092(15) 0.0003(16)
C18 0.0262(17) 0.046(2) 0.0263(19) -0.0031(16) -0.0003(15) -0.0024(16)
C10 0.0180(14) 0.058(2) 0.0134(16) 0.0018(15) 0.0057(13) 0.0029(15)
C29 0.0272(16) 0.029(2) 0.048(2) -0.0060(17) 0.0154(16) -0.0021(15)
C1 0.0290(16) 0.0292(19) 0.0274(18) 0.0030(15) 0.0094(14) -0.0025(15)
C8 0.0282(18) 0.074(3) 0.036(2) 0.008(2) 0.0179(16) -0.0101(19)
C12 0.0266(17) 0.071(3) 0.031(2) -0.0068(19) 0.0136(16) 0.0060(18)
C39 0.0340(18) 0.030(2) 0.039(2) 0.0047(16) 0.0102(16) 0.0133(16)
C9 0.0286(17) 0.068(3) 0.029(2) 0.0042(18) 0.0155(16) 0.0001(18)
C19 0.0234(16) 0.044(2) 0.0260(18) 0.0037(15) 0.0126(15) -0.0018(15)
C14 0.039(2) 0.049(2) 0.041(2) -0.0185(19) 0.0085(18) 0.0088(19)
C15 0.0312(17) 0.042(2) 0.033(2) -0.0117(17) 0.0091(15) 0.0032(17)
C13 0.037(2) 0.060(3) 0.045(2) -0.019(2) 0.0130(18) 0.016(2)
C24 0.045(2) 0.021(2) 0.064(3) 0.0047(19) 0.026(2) -0.0004(17)
C38 0.0300(18) 0.051(2) 0.042(2) -0.0042(18) 0.0130(17) 0.0152(17)
C16 0.036(2) 0.046(3) 0.046(2) -0.016(2) 0.0054(19) 0.0017(19)
O10 0.097(3) 0.103(3) 0.069(2) -0.026(2) -0.001(2) 0.038(2)
C31 0.0287(19) 0.056(3) 0.078(3) -0.011(2) 0.032(2) -0.0004(19)
C30 0.0280(18) 0.039(2) 0.071(3) -0.010(2) 0.0159(19) 0.0084(17)
C21 0.0264(18) 0.044(2) 0.062(3) 0.014(2) 0.0058(18) -0.0116(17)
C23 0.050(3) 0.060(3) 0.091(4) 0.039(3) -0.022(3) -0.015(2)
C22 0.039(2) 0.048(3) 0.103(4) 0.033(3) -0.007(2) -0.011(2)
C41 0.047(2) 0.058(3) 0.073(3) -0.008(3) 0.026(2) 0.003(2)
C42 0.099(4) 0.061(3) 0.075(4) -0.004(3) -0.002(3) 0.011(3)
C40 0.109(4) 0.055(3) 0.128(5) -0.007(3) 0.069(4) -0.002(3)

loop_
_atom_type_symbol
_atom_type_description
_atom_type_scat_dispersion_real
_atom_type_scat_dispersion_imag
_atom_type_scat_source
C C 0.0033 0.0016 'International Tables Vol C Tables 4.2.6.8 and 6.1.1.4'
H H 0.0000 0.0000 'International Tables Vol C Tables 4.2.6.8 and 6.1.1.4'
Eu Eu -0.1578 3.6682 'International Tables Vol C Tables 4.2.6.8 and 6.1.1.4'
F F 0.0171 0.0103 'International Tables Vol C Tables 4.2.6.8 and 6.1.1.4'
N N 0.0061 0.0033 'International Tables Vol C Tables 4.2.6.8 and 6.1.1.4'
O O 0.0106 0.0060 'International Tables Vol C Tables 4.2.6.8 and 6.1.1.4'

loop_
_geom_angle_atom_site_label_1
_geom_angle_atom_site_label_2
_geom_angle_atom_site_label_3
_geom_angle
O3 Eu1 O4 73.91(8)
O3 Eu1 O1 73.08(7)
O4 Eu1 O1 131.25(8)
O3 Eu1 O2 77.01(8)
O4 Eu1 O2 69.40(11)
O1 Eu1 O2 68.95(11)
O3 Eu1 O6 133.21(9)
O4 Eu1 O6 74.58(9)
O1 Eu1 O6 151.47(7)
O2 Eu1 O6 121.60(9)
O3 Eu1 O5 70.54(7)
O4 Eu1 O5 74.89(9)
O1 Eu1 O5 124.31(10)
O2 Eu1 O5 136.96(9)
O6 Eu1 O5 68.42(10)
O3 Eu1 N1 83.92(7)
O4 Eu1 N1 141.95(9)
O1 Eu1 N1 66.87(9)
O2 Eu1 N1 135.26(8)
O6 Eu1 N1 100.96(8)
O5 Eu1 N1 68.64(8)
O3 Eu1 N3 144.42(8)
O4 Eu1 N3 86.85(11)
O1 Eu1 N3 100.13(10)
O2 Eu1 N3 68.19(10)
O6 Eu1 N3 65.38(10)
O5 Eu1 N3 133.33(7)
N1 Eu1 N3 126.43(9)
O3 Eu1 N2 141.46(9)
O4 Eu1 N2 144.62(8)
O1 Eu1 N2 75.56(9)
O2 Eu1 N2 111.59(10)
O6 Eu1 N2 75.95(10)
O5 Eu1 N2 111.42(8)
N1 Eu1 N2 63.31(9)
N3 Eu1 N2 63.13(12)
C27 O3 Eu1 134.7(2)
C35 O6 Eu1 128.71(19)
C19 O1 Eu1 132.9(2)
C39 O9 C36 105.8(3)
C33 O5 Eu1 128.0(2)
C25 O4 Eu1 132.0(2)
C17 O2 Eu1 132.1(2)
C31 O8 C28 105.9(3)
C1 N1 C5 118.6(3)
C1 N1 Eu1 119.1(2)
C5 N1 Eu1 121.6(2)
C6 N2 C10 118.7(3)
C6 N2 Eu1 120.7(2)
C10 N2 Eu1 120.5(2)
C23 O7 C20 105.6(3)
C15 N3 C11 118.1(3)
C15 N3 Eu1 118.6(2)
C11 N3 Eu1 120.9(2)
N1 C5 C4 121.2(3)
N1 C5 C6 116.5(3)
C4 C5 C6 122.3(3)
C25 C26 C27 123.3(3)
C25 C26 H26 118.3
C27 C26 H26 118.3
C33 C34 C35 121.0(3)
C33 C34 H34 119.5
C35 C34 H34 119.5
C1 C2 C3 117.9(3)
C1 C2 H2 121.1
C3 C2 H2 121.1
C8 C7 C6 119.0(4)
C8 C7 H7 120.5
C6 C7 H7 120.5
F32B C32 F32C 105.0(3)
F32B C32 F32A 105.9(3)
F32C C32 F32A 106.5(3)
F32B C32 C33 112.5(3)
F32C C32 C33 114.7(3)
F32A C32 C33 111.6(3)
N2 C6 C7 121.5(3)
N2 C6 C5 117.0(3)
C7 C6 C5 121.5(3)
O6 C35 C34 125.2(3)
O6 C35 C36 115.9(3)
C34 C35 C36 118.9(3)
C21 C20 O7 109.4(3)
C21 C20 C19 132.7(3)
O7 C20 C19 117.9(3)
C37 C36 O9 110.1(3)
C37 C36 C35 131.7(3)
O9 C36 C35 118.2(3)
N3 C11 C12 121.6(4)
N3 C11 C10 116.6(3)
C12 C11 C10 121.8(3)
C3 C4 C5 119.5(3)
C3 C4 H4 120.3
C5 C4 H4 120.3
C4 C3 C2 119.7(3)
C4 C3 H3 120.2
C2 C3 H3 120.2
C29 C28 O8 109.9(3)
C29 C28 C27 131.5(3)
O8 C28 C27 118.6(3)
O5 C33 C34 128.6(3)
O5 C33 C32 113.2(3)
C34 C33 C32 118.1(3)
O3 C27 C26 125.2(3)
O3 C27 C28 115.5(3)
C26 C27 C28 119.3(3)
C36 C37 C38 106.5(3)
C36 C37 H37 126.8
C38 C37 H37 126.8
O4 C25 C26 129.9(3)
O4 C25 C24 114.2(3)
C26 C25 C24 115.9(3)
O2 C17 C18 129.0(3)
O2 C17 C16 112.7(3)
C18 C17 C16 118.3(3)
C17 C18 C19 121.1(3)
C17 C18 H18 119.5
C19 C18 H18 119.5
N2 C10 C9 122.2(4)
N2 C10 C11 116.9(3)
C9 C10 C11 120.9(3)
C28 C29 C30 106.6(3)
C28 C29 H29 126.7
C30 C29 H29 126.7
N1 C1 C2 123.2(3)
N1 C1 H1 118.4
C2 C1 H1 118.4
C9 C8 C7 119.7(3)
C9 C8 H8 120.2
C7 C8 H8 120.2
C13 C12 C11 119.1(4)
C13 C12 H12 120.5
C11 C12 H12 120.5
C38 C39 O9 111.2(3)
C38 C39 H39 124.4
O9 C39 H39 124.4
C8 C9 C10 118.9(4)
C8 C9 H9 120.5
C10 C9 H9 120.5
O1 C19 C18 125.0(3)
O1 C19 C20 115.8(3)
C18 C19 C20 119.2(3)
C13 C14 C15 119.0(4)
C13 C14 H14 120.5
C15 C14 H14 120.5
N3 C15 C14 122.9(4)
N3 C15 H15 118.6
C14 C15 H15 118.6
C12 C13 C14 119.4(4)
C12 C13 H13 120.3
C14 C13 H13 120.3
F24F C24 F24E 107.7(5)
F24F C24 F24D 104.5(5)
F24E C24 F24D 103.8(7)
F24A C24 F24C 108.8(5)
F24A C24 F24B 109.7(5)
F24C C24 F24B 102.1(6)
F24A C24 C25 117.4(4)
F24F C24 C25 114.6(4)
F24E C24 C25 111.0(4)
F24D C24 C25 114.4(4)
F24C C24 C25 107.7(4)
F24B C24 C25 110.1(4)
C39 C38 C37 106.4(3)
C39 C38 H38 126.8
C37 C38 H38 126.8
F16B C16 F16A 106.9(3)
F16B C16 F16C 105.7(4)
F16A C16 F16C 105.8(4)
F16B C16 C17 114.8(3)
F16A C16 C17 111.8(3)
F16C C16 C17 111.2(3)
C30 C31 O8 111.3(3)
C30 C31 H31 124.4
O8 C31 H31 124.4
C31 C30 C29 106.4(3)
C31 C30 H30 126.8
C29 C30 H30 126.8
C20 C21 C22 107.4(4)
C20 C21 H21 126.3
C22 C21 H21 126.3
C22 C23 O7 111.5(4)
C22 C23 H23 124.3
O7 C23 H23 124.3
C23 C22 C21 106.1(4)
C23 C22 H22 127.0
C21 C22 H22 127.0
O10 C41 C40 121.6(5)
O10 C41 C42 121.7(5)
C40 C41 C42 116.7(5)
C41 C42 H42A 109.5
C41 C42 H42B 109.5
H42A C42 H42B 109.5
C41 C42 H42C 109.5
H42A C42 H42C 109.5
H42B C42 H42C 109.5
C41 C40 H40A 109.5
C41 C40 H40B 109.5
H40A C40 H40B 109.5
C41 C40 H40C 109.5
H40A C40 H40C 109.5
H40B C40 H40C 109.5

loop_
_geom_bond_atom_site_label_1
_geom_bond_atom_site_label_2
_geom_bond_distance
F24A C24 1.217(6)
F24B C24 1.359(6)
F24C C24 1.339(7)
F24D C24 1.337(6)
F24E C24 1.312(6)
F24F C24 1.248(5)
Eu1 O3 2.359(3)
Eu1 O4 2.363(3)
Eu1 O1 2.412(3)
Eu1 O2 2.416(3)
Eu1 O6 2.424(3)
Eu1 O5 2.430(3)
Eu1 N1 2.546(4)
Eu1 N3 2.565(3)
Eu1 N2 2.573(3)
O3 C27 1.248(4)
O6 C35 1.251(4)
O1 C19 1.247(4)
O9 C39 1.355(4)
O9 C36 1.358(4)
O5 C33 1.251(4)
O4 C25 1.242(4)
F32B C32 1.311(4)
F32A C32 1.316(4)
O2 C17 1.239(4)
F32C C32 1.309(4)
O8 C31 1.348(4)
O8 C28 1.364(4)
N1 C1 1.329(4)
N1 C5 1.341(4)
F16A C16 1.317(4)
N2 C6 1.336(4)
N2 C10 1.347(4)
F16C C16 1.323(5)
O7 C23 1.353(5)
O7 C20 1.367(4)
F16B C16 1.313(4)
N3 C15 1.326(5)
N3 C11 1.329(4)
C5 C4 1.376(5)
C5 C6 1.479(5)
C26 C25 1.367(5)
C26 C27 1.402(4)
C26 H26 0.9500
C34 C33 1.361(4)
C34 C35 1.401(4)
C34 H34 0.9500
C2 C1 1.366(5)
C2 C3 1.378(5)
C2 H2 0.9500
C7 C8 1.376(5)
C7 C6 1.385(5)
C7 H7 0.9500
C32 C33 1.523(4)
C35 C36 1.459(4)
C20 C21 1.337(5)
C20 C19 1.452(5)
C36 C37 1.346(4)
C11 C12 1.392(5)
C11 C10 1.469(5)
C4 C3 1.360(5)
C4 H4 0.9500
C3 H3 0.9500
C28 C29 1.334(5)
C28 C27 1.455(4)
C37 C38 1.408(5)
C37 H37 0.9500
C25 C24 1.521(5)
C17 C18 1.364(5)
C17 C16 1.518(5)
C18 C19 1.397(5)
C18 H18 0.9500
C10 C9 1.372(5)
C29 C30 1.410(5)
C29 H29 0.9500
C1 H1 0.9500
C8 C9 1.362(6)
C8 H8 0.9500
C12 C13 1.354(6)
C12 H12 0.9500
C39 C38 1.327(5)
C39 H39 0.9500
C9 H9 0.9500
C14 C13 1.355(6)
C14 C15 1.370(5)
C14 H14 0.9500
C15 H15 0.9500
C13 H13 0.9500
C38 H38 0.9500
O10 C41 1.191(5)
C31 C30 1.320(6)
C31 H31 0.9500
C30 H30 0.9500
C21 C22 1.402(5)
C21 H21 0.9500
C23 C22 1.322(6)
C23 H23 0.9500
C22 H22 0.9500
C41 C40 1.459(7)
C41 C42 1.476(7)
C42 H42A 0.9800
C42 H42B 0.9800
C42 H42C 0.9800
C40 H40A 0.9800
C40 H40B 0.9800
C40 H40C 0.9800
